data_7058192
loop_
_publ_author_name
'Vos\'ahlo, Petr'
'Schulz, Ji\<r\'i'
'\<Skoch, Karel'
'C\'isa\<rov\'a, Ivana'
'\<St\<epni\<cka, Petr'

_publ_section_title
;
 Synthesis and characterisation of palladium(ii) complexes with hybrid
 phosphinoferrocene ligands bearing additional O-donor substituents
;
_journal_issue 11
_journal_name_full 'New Journal of Chemistry'
_journal_page_first 4463
_journal_paper_doi 10.1039/C9NJ00298G
_journal_volume 43
_journal_year 2019
_chemical_formula_moiety 'C46 H38 Cl4 Fe2 O2 P2 Pd2, 2(C H Cl3)'
_chemical_formula_sum 'C48 H40 Cl10 Fe2 O2 P2 Pd2'
_chemical_formula_weight 1389.74
_space_group_crystal_system monoclinic
_space_group_IT_number 14
_space_group_name_Hall '-P 2yn'
_space_group_name_H-M_alt 'P 1 21/n 1'
_symmetry_space_group_name_Hall '-P 2yn'
_symmetry_space_group_name_H-M 'P 1 21/n 1'
_atom_sites_solution_hydrogens geom
_atom_sites_solution_primary direct
_atom_sites_solution_secondary difmap
_audit_creation_method SHELXL-2014/7
_audit_update_record
;
2018-11-29 deposited with the CCDC.    2019-02-19 downloaded from the CCDC.
;
_cell_angle_alpha 90
_cell_angle_beta 92.3280(10)
_cell_angle_gamma 90
_cell_formula_units_Z 2
_cell_length_a 14.6498(3)
_cell_length_b 9.3791(2)
_cell_length_c 18.8830(3)
_cell_measurement_reflns_used 9991
_cell_measurement_temperature 150(2)
_cell_measurement_theta_max 27.50
_cell_measurement_theta_min 2.43
_cell_volume 2592.42(9)
_computing_cell_refinement 'SAINT V8.37A (Bruker AXS Inc., 2015)'
_computing_data_collection 'Bruker Instrument Service v2016.1.0.1'
_computing_data_reduction 'SAINT V8.37A (Bruker AXS Inc., 2015)'
_computing_molecular_graphics 'PLATON (Spek, 2003)'
_computing_publication_material 'PLATON (Spek, 2003)'
_computing_structure_refinement 'SHELXL-2014/7 (Sheldrick, 2014)'
_computing_structure_solution 'XT, VERSION 2014/5'
_diffrn_ambient_temperature 150(2)
_diffrn_measured_fraction_theta_full 1.000
_diffrn_measured_fraction_theta_max 0.999
_diffrn_measurement_device_type 'Nonius KappaCCD with Apex 2 detector'
_diffrn_measurement_method '\f and \w scans'
_diffrn_radiation_monochromator graphite
_diffrn_radiation_source 'fine-focus sealed tube'
_diffrn_radiation_type MoK\a
_diffrn_radiation_wavelength 0.71073
_diffrn_reflns_av_R_equivalents 0.0176
_diffrn_reflns_av_unetI/netI 0.0183
_diffrn_reflns_Laue_measured_fraction_full 1.000
_diffrn_reflns_Laue_measured_fraction_max 0.999
_diffrn_reflns_limit_h_max 18
_diffrn_reflns_limit_h_min -19
_diffrn_reflns_limit_k_max 12
_diffrn_reflns_limit_k_min -9
_diffrn_reflns_limit_l_max 24
_diffrn_reflns_limit_l_min -24
_diffrn_reflns_number 23369
_diffrn_reflns_point_group_measured_fraction_full 1.000
_diffrn_reflns_point_group_measured_fraction_max 0.999
_diffrn_reflns_theta_full 25.242
_diffrn_reflns_theta_max 27.511
_diffrn_reflns_theta_min 1.726
_exptl_absorpt_coefficient_mu 1.847
_exptl_absorpt_correction_T_max 0.65
_exptl_absorpt_correction_T_min 0.56
_exptl_absorpt_correction_type numerical
_exptl_absorpt_process_details 'SADABS-2014/5 - Bruker AXS'
_exptl_crystal_colour 'dark red'
_exptl_crystal_density_diffrn 1.780
_exptl_crystal_description prism
_exptl_crystal_F_000 1376
_exptl_crystal_size_max 0.35
_exptl_crystal_size_mid 0.33
_exptl_crystal_size_min 0.26
_refine_diff_density_max 0.514
_refine_diff_density_min -0.528
_refine_diff_density_rms 0.060
_refine_ls_extinction_method none
_refine_ls_goodness_of_fit_ref 1.026
_refine_ls_hydrogen_treatment constr
_refine_ls_matrix_type full
_refine_ls_number_parameters 298
_refine_ls_number_reflns 5950
_refine_ls_number_restraints 0
_refine_ls_restrained_S_all 1.026
_refine_ls_R_factor_all 0.0215
_refine_ls_R_factor_gt 0.0187
_refine_ls_shift/su_max 0.005
_refine_ls_shift/su_mean 0.000
_refine_ls_structure_factor_coef Fsqd
_refine_ls_weighting_details 'w=1/[\s^2^(Fo^2^)+(0.0181P)^2^+1.7393P] where P=(Fo^2^+2Fc^2^)/3'
_refine_ls_weighting_scheme calc
_refine_ls_wR_factor_gt 0.0441
_refine_ls_wR_factor_ref 0.0452
_reflns_Friedel_coverage 0.000
_reflns_number_gt 5472
_reflns_number_total 5950
_reflns_threshold_expression 'I > 2\s(I)'
_cod_data_source_file c9nj00298g3.cif
_cod_data_source_block pv118
_cod_depositor_comments 'Adding full bibliography for 7058185--7058194.cif.'
_cod_database_code 7058192
_shelx_shelxl_version_number 2014/7
_shelx_space_group_comment
;
The symmetry employed for this shelxl refinement is uniquely defined
by the following loop, which should always be used as a source of
symmetry information in preference to the above space-group names.
They are only intended as comments.
;
_shelx_estimated_absorpt_t_min 0.564
_shelx_estimated_absorpt_t_max 0.645

loop_
_space_group_symop_operation_xyz
'x, y, z'
'-x+1/2, y+1/2, -z+1/2'
'-x, -y, -z'
'x-1/2, -y-1/2, z-1/2'

loop_
_atom_site_label
_atom_site_type_symbol
_atom_site_fract_x
_atom_site_fract_y
_atom_site_fract_z
_atom_site_U_iso_or_equiv
_atom_site_adp_type
_atom_site_occupancy
_atom_site_site_symmetry_order
_atom_site_calc_flag
_atom_site_refinement_flags_posn
_atom_site_refinement_flags_adp
Pd Pd 0.08657(2) 0.58587(2) 0.54793(2) 0.01327(4) Uani 1 1 d . .
P P 0.23620(3) 0.62394(4) 0.54630(2) 0.01313(8) Uani 1 1 d . .
Fe Fe 0.18819(2) 0.91021(2) 0.43637(2) 0.01552(5) Uani 1 1 d . .
Cl1 Cl 0.08426(3) 0.73075(4) 0.64440(2) 0.02264(9) Uani 1 1 d . .
Cl2 Cl 0.07948(3) 0.42163(4) 0.45601(2) 0.02073(8) Uani 1 1 d . .
O O 0.24067(10) 1.12243(16) 0.26972(7) 0.0372(3) Uani 1 1 d . .
C1 C 0.14004(12) 1.00709(18) 0.34602(8) 0.0224(4) Uani 1 1 d . .
C2 C 0.07497(13) 1.0180(2) 0.40033(9) 0.0266(4) Uani 1 1 d . .
H2 H 0.0528 1.1040 0.4199 0.032 Uiso 1 1 calc R U
C3 C 0.04958(12) 0.8789(2) 0.41967(10) 0.0276(4) Uani 1 1 d . .
H3 H 0.0074 0.8547 0.4546 0.033 Uiso 1 1 calc R U
C4 C 0.09803(12) 0.78101(18) 0.37782(9) 0.0235(4) Uani 1 1 d . .
H4 H 0.0932 0.6801 0.3799 0.028 Uiso 1 1 calc R U
C5 C 0.15459(12) 0.85829(18) 0.33264(8) 0.0216(3) Uani 1 1 d . .
H5 H 0.1948 0.8191 0.2996 0.026 Uiso 1 1 calc R U
C6 C 0.25700(11) 0.80214(16) 0.51647(8) 0.0159(3) Uani 1 1 d . .
C7 C 0.31919(11) 0.84388(18) 0.46314(8) 0.0195(3) Uani 1 1 d . .
H7 H 0.3558 0.7818 0.4365 0.023 Uiso 1 1 calc R U
C8 C 0.31582(12) 0.99453(18) 0.45769(9) 0.0243(4) Uani 1 1 d . .
H8 H 0.3500 1.0509 0.4264 0.029 Uiso 1 1 calc R U
C9 C 0.25329(13) 1.04719(18) 0.50644(9) 0.0259(4) Uani 1 1 d . .
H9 H 0.2388 1.1447 0.5137 0.031 Uiso 1 1 calc R U
C10 C 0.21589(12) 0.92966(17) 0.54270(8) 0.0208(3) Uani 1 1 d . .
H10 H 0.1716 0.9345 0.5780 0.025 Uiso 1 1 calc R U
C11 C 0.18685(14) 1.1286(2) 0.31674(10) 0.0291(4) Uani 1 1 d . .
H11 H 0.1744 1.2199 0.3359 0.035 Uiso 1 1 calc R U
C12 C 0.28972(11) 0.60575(17) 0.63407(8) 0.0163(3) Uani 1 1 d . .
C13 C 0.26139(12) 0.49632(19) 0.67793(9) 0.0251(4) Uani 1 1 d . .
H13 H 0.2144 0.4329 0.6619 0.030 Uiso 1 1 calc R U
C14 C 0.30210(13) 0.4803(2) 0.74503(10) 0.0329(4) Uani 1 1 d . .
H14 H 0.2832 0.4055 0.7750 0.039 Uiso 1 1 calc R U
C15 C 0.37019(14) 0.5731(2) 0.76842(10) 0.0332(4) Uani 1 1 d . .
H15 H 0.3980 0.5616 0.8144 0.040 Uiso 1 1 calc R U
C16 C 0.39795(13) 0.6822(2) 0.72529(9) 0.0298(4) Uani 1 1 d . .
H16 H 0.4445 0.7460 0.7418 0.036 Uiso 1 1 calc R U
C17 C 0.35790(11) 0.69885(19) 0.65764(9) 0.0217(3) Uani 1 1 d . .
H17 H 0.3772 0.7736 0.6278 0.026 Uiso 1 1 calc R U
C18 C 0.30116(10) 0.51041(16) 0.48908(8) 0.0159(3) Uani 1 1 d . .
C19 C 0.37099(12) 0.42337(18) 0.51716(9) 0.0226(3) Uani 1 1 d . .
H19 H 0.3840 0.4216 0.5669 0.027 Uiso 1 1 calc R U
C20 C 0.42144(12) 0.33946(19) 0.47256(10) 0.0285(4) Uani 1 1 d . .
H20 H 0.4695 0.2814 0.4918 0.034 Uiso 1 1 calc R U
C21 C 0.40212(12) 0.33987(19) 0.40001(10) 0.0277(4) Uani 1 1 d . .
H21 H 0.4362 0.2811 0.3698 0.033 Uiso 1 1 calc R U
C22 C 0.33326(13) 0.42580(18) 0.37172(9) 0.0249(4) Uani 1 1 d . .
H22 H 0.3204 0.4265 0.3220 0.030 Uiso 1 1 calc R U
C23 C 0.28283(11) 0.51110(17) 0.41575(8) 0.0197(3) Uani 1 1 d . .
H23 H 0.2357 0.5702 0.3960 0.024 Uiso 1 1 calc R U
C1S C 0.51277(14) 0.8602(2) 0.30464(10) 0.0311(4) Uani 1 1 d . .
H1S H 0.5563 0.8577 0.2652 0.037 Uiso 1 1 calc R U
Cl1S Cl 0.41904(4) 0.96787(6) 0.27896(3) 0.04616(14) Uani 1 1 d . .
Cl2S Cl 0.47637(4) 0.68573(5) 0.32187(3) 0.03684(11) Uani 1 1 d . .
Cl3S Cl 0.56949(5) 0.93017(7) 0.38090(3) 0.0615(2) Uani 1 1 d . .

loop_
_atom_site_aniso_label
_atom_site_aniso_U_11
_atom_site_aniso_U_22
_atom_site_aniso_U_33
_atom_site_aniso_U_23
_atom_site_aniso_U_13
_atom_site_aniso_U_12
Pd 0.01216(6) 0.01338(6) 0.01417(6) -0.00160(4) -0.00057(4) -0.00118(4)
P 0.01255(18) 0.01418(17) 0.01245(17) 0.00126(14) -0.00211(14) -0.00065(15)
Fe 0.02018(12) 0.01367(11) 0.01242(10) 0.00127(8) -0.00275(9) 0.00087(9)
Cl1 0.0215(2) 0.0276(2) 0.01869(18) -0.00878(16) -0.00086(15) 0.00141(16)
Cl2 0.01438(18) 0.02141(19) 0.0265(2) -0.01052(16) 0.00262(15) -0.00334(15)
O 0.0408(8) 0.0389(8) 0.0317(7) 0.0130(6) -0.0007(6) -0.0039(7)
C1 0.0289(9) 0.0210(8) 0.0166(7) 0.0045(6) -0.0078(7) 0.0023(7)
C2 0.0279(9) 0.0283(9) 0.0230(8) 0.0001(7) -0.0053(7) 0.0123(8)
C3 0.0191(9) 0.0390(10) 0.0245(9) 0.0067(8) -0.0031(7) 0.0017(8)
C4 0.0242(9) 0.0211(8) 0.0242(8) 0.0038(7) -0.0119(7) -0.0037(7)
C5 0.0276(9) 0.0225(8) 0.0140(7) -0.0008(6) -0.0062(6) 0.0028(7)
C6 0.0184(8) 0.0159(7) 0.0130(7) 0.0013(6) -0.0051(6) -0.0023(6)
C7 0.0173(8) 0.0214(8) 0.0196(7) 0.0038(6) -0.0030(6) -0.0034(7)
C8 0.0269(9) 0.0220(8) 0.0236(8) 0.0058(7) -0.0059(7) -0.0098(7)
C9 0.0393(11) 0.0152(8) 0.0225(8) -0.0016(7) -0.0092(8) -0.0054(7)
C10 0.0305(9) 0.0185(8) 0.0129(7) -0.0022(6) -0.0049(6) -0.0007(7)
C11 0.0373(11) 0.0240(9) 0.0251(9) 0.0059(7) -0.0084(8) 0.0008(8)
C12 0.0154(7) 0.0198(8) 0.0136(7) 0.0028(6) -0.0015(6) 0.0022(6)
C13 0.0220(9) 0.0281(9) 0.0248(8) 0.0100(7) -0.0048(7) -0.0033(7)
C14 0.0297(10) 0.0429(11) 0.0257(9) 0.0196(9) -0.0023(8) -0.0016(9)
C15 0.0293(10) 0.0509(12) 0.0188(8) 0.0085(8) -0.0077(7) 0.0038(9)
C16 0.0272(10) 0.0384(10) 0.0228(8) 0.0002(8) -0.0097(7) -0.0046(8)
C17 0.0209(8) 0.0253(8) 0.0186(8) 0.0037(7) -0.0031(6) -0.0039(7)
C18 0.0131(7) 0.0149(7) 0.0199(7) 0.0008(6) 0.0018(6) -0.0027(6)
C19 0.0202(8) 0.0218(8) 0.0256(8) 0.0022(7) -0.0014(7) 0.0012(7)
C20 0.0217(9) 0.0230(9) 0.0411(10) 0.0002(8) 0.0027(8) 0.0072(7)
C21 0.0262(9) 0.0200(8) 0.0378(10) -0.0057(8) 0.0139(8) -0.0014(7)
C22 0.0282(9) 0.0243(8) 0.0226(8) -0.0030(7) 0.0059(7) -0.0067(7)
C23 0.0185(8) 0.0200(8) 0.0206(8) 0.0011(6) 0.0009(6) -0.0015(7)
C1S 0.0319(10) 0.0349(10) 0.0263(9) 0.0006(8) 0.0010(8) -0.0059(9)
Cl1S 0.0551(3) 0.0425(3) 0.0403(3) 0.0005(2) -0.0049(2) 0.0122(3)
Cl2S 0.0374(3) 0.0304(2) 0.0422(3) -0.0051(2) -0.0049(2) -0.0044(2)
Cl3S 0.0812(5) 0.0483(3) 0.0521(3) 0.0071(3) -0.0319(3) -0.0327(3)

loop_
_atom_type_symbol
_atom_type_description
_atom_type_scat_dispersion_real
_atom_type_scat_dispersion_imag
_atom_type_scat_source
C C 0.0033 0.0016 'International Tables Vol C Tables 4.2.6.8 and 6.1.1.4'
H H 0.0000 0.0000 'International Tables Vol C Tables 4.2.6.8 and 6.1.1.4'
O O 0.0106 0.0060 'International Tables Vol C Tables 4.2.6.8 and 6.1.1.4'
P P 0.1023 0.0942 'International Tables Vol C Tables 4.2.6.8 and 6.1.1.4'
Cl Cl 0.1484 0.1585 'International Tables Vol C Tables 4.2.6.8 and 6.1.1.4'
Fe Fe 0.3463 0.8444 'International Tables Vol C Tables 4.2.6.8 and 6.1.1.4'
Pd Pd -0.9988 1.0072 'International Tables Vol C Tables 4.2.6.8 and 6.1.1.4'

loop_
_geom_angle_atom_site_label_1
_geom_angle_atom_site_label_2
_geom_angle_atom_site_label_3
_geom_angle
_geom_angle_site_symmetry_3
P Pd Cl1 87.812(15) .
P Pd Cl2 96.346(14) .
Cl1 Pd Cl2 173.982(16) .
P Pd Cl2 171.997(15) 3_566
Cl1 Pd Cl2 89.677(14) 3_566
Cl2 Pd Cl2 86.768(14) 3_566
C6 P C12 107.59(7) .
C6 P C18 105.07(7) .
C12 P C18 105.75(7) .
C6 P Pd 109.53(5) .
C12 P Pd 111.25(5) .
C18 P Pd 117.10(5) .
C1 Fe C2 41.20(7) .
C1 Fe C10 146.50(7) .
C2 Fe C10 114.29(7) .
C1 Fe C6 169.32(7) .
C2 Fe C6 149.45(7) .
C10 Fe C6 41.10(6) .
C1 Fe C9 113.43(7) .
C2 Fe C9 104.82(7) .
C10 Fe C9 40.59(7) .
C6 Fe C9 68.42(6) .
C1 Fe C8 105.92(7) .
C2 Fe C8 126.65(8) .
C10 Fe C8 68.27(7) .
C6 Fe C8 68.26(6) .
C9 Fe C8 40.28(8) .
C1 Fe C5 41.07(7) .
C2 Fe C5 68.86(7) .
C10 Fe C5 171.04(7) .
C6 Fe C5 132.54(6) .
C9 Fe C5 148.08(7) .
C8 Fe C5 117.26(7) .
C1 Fe C7 128.93(7) .
C2 Fe C7 165.90(7) .
C10 Fe C7 68.88(7) .
C6 Fe C7 40.98(6) .
C9 Fe C7 68.09(7) .
C8 Fe C7 40.29(7) .
C5 Fe C7 110.26(7) .
C1 Fe C3 68.27(7) .
C2 Fe C3 40.20(8) .
C10 Fe C3 108.56(7) .
C6 Fe C3 119.57(7) .
C9 Fe C3 128.07(8) .
C8 Fe C3 165.19(8) .
C5 Fe C3 67.98(7) .
C7 Fe C3 153.56(7) .
C1 Fe C4 67.85(7) .
C2 Fe C4 67.67(7) .
C10 Fe C4 132.26(7) .
C6 Fe C4 112.76(6) .
C9 Fe C4 167.78(8) .
C8 Fe C4 151.94(7) .
C5 Fe C4 39.95(7) .
C7 Fe C4 121.33(7) .
C3 Fe C4 40.11(7) .
Pd Cl2 Pd 93.232(14) 3_566
C2 C1 C5 107.65(15) .
C2 C1 C11 123.75(17) .
C5 C1 C11 128.36(17) .
C2 C1 Fe 69.47(9) .
C5 C1 Fe 70.39(9) .
C11 C1 Fe 121.16(12) .
C3 C2 C1 108.07(16) .
C3 C2 Fe 70.95(10) .
C1 C2 Fe 69.33(9) .
C3 C2 H2 126.0 .
C1 C2 H2 126.0 .
Fe C2 H2 125.3 .
C2 C3 C4 108.13(16) .
C2 C3 Fe 68.85(10) .
C4 C3 Fe 70.49(10) .
C2 C3 H3 125.9 .
C4 C3 H3 125.9 .
Fe C3 H3 126.3 .
C5 C4 C3 108.84(16) .
C5 C4 Fe 69.30(9) .
C3 C4 Fe 69.40(10) .
C5 C4 H4 125.6 .
C3 C4 H4 125.6 .
Fe C4 H4 127.3 .
C4 C5 C1 107.31(15) .
C4 C5 Fe 70.75(9) .
C1 C5 Fe 68.54(9) .
C4 C5 H5 126.3 .
C1 C5 H5 126.3 .
Fe C5 H5 125.9 .
C10 C6 C7 107.51(14) .
C10 C6 P 126.07(12) .
C7 C6 P 126.40(12) .
C10 C6 Fe 69.05(9) .
C7 C6 Fe 69.87(9) .
P C6 Fe 127.40(8) .
C8 C7 C6 107.49(15) .
C8 C7 Fe 69.63(10) .
C6 C7 Fe 69.15(9) .
C8 C7 H7 126.3 .
C6 C7 H7 126.3 .
Fe C7 H7 126.5 .
C9 C8 C7 108.82(15) .
C9 C8 Fe 69.73(10) .
C7 C8 Fe 70.08(9) .
C9 C8 H8 125.6 .
C7 C8 H8 125.6 .
Fe C8 H8 126.2 .
C8 C9 C10 108.41(15) .
C8 C9 Fe 69.99(10) .
C10 C9 Fe 69.28(9) .
C8 C9 H9 125.8 .
C10 C9 H9 125.8 .
Fe C9 H9 126.5 .
C9 C10 C6 107.76(15) .
C9 C10 Fe 70.13(9) .
C6 C10 Fe 69.86(8) .
C9 C10 H10 126.1 .
C6 C10 H10 126.1 .
Fe C10 H10 125.5 .
O C11 C1 124.95(18) .
O C11 H11 117.5 .
C1 C11 H11 117.5 .
C17 C12 C13 120.10(15) .
C17 C12 P 120.90(12) .
C13 C12 P 119.01(12) .
C14 C13 C12 119.72(17) .
C14 C13 H13 120.1 .
C12 C13 H13 120.1 .
C15 C14 C13 120.13(17) .
C15 C14 H14 119.9 .
C13 C14 H14 119.9 .
C16 C15 C14 120.29(16) .
C16 C15 H15 119.9 .
C14 C15 H15 119.9 .
C15 C16 C17 120.10(17) .
C15 C16 H16 120.0 .
C17 C16 H16 120.0 .
C12 C17 C16 119.66(16) .
C12 C17 H17 120.2 .
C16 C17 H17 120.2 .
C19 C18 C23 119.11(15) .
C19 C18 P 120.73(12) .
C23 C18 P 120.15(12) .
C20 C19 C18 120.08(16) .
C20 C19 H19 120.0 .
C18 C19 H19 120.0 .
C21 C20 C19 120.35(17) .
C21 C20 H20 119.8 .
C19 C20 H20 119.8 .
C22 C21 C20 119.99(16) .
C22 C21 H21 120.0 .
C20 C21 H21 120.0 .
C21 C22 C23 120.16(17) .
C21 C22 H22 119.9 .
C23 C22 H22 119.9 .
C22 C23 C18 120.30(16) .
C22 C23 H23 119.9 .
C18 C23 H23 119.9 .
Cl2S C1S Cl1S 110.30(11) .
Cl2S C1S Cl3S 109.43(10) .
Cl1S C1S Cl3S 110.45(11) .
Cl2S C1S H1S 108.9 .
Cl1S C1S H1S 108.9 .
Cl3S C1S H1S 108.9 .

loop_
_geom_bond_atom_site_label_1
_geom_bond_atom_site_label_2
_geom_bond_distance
_geom_bond_site_symmetry_2
Pd P 2.2224(4) .
Pd Cl1 2.2741(4) .
Pd Cl2 2.3198(4) .
Pd Cl2 2.4317(4) 3_566
P C6 1.7937(16) .
P C12 1.8125(15) .
P C18 1.8139(16) .
Fe C1 2.0337(15) .
Fe C2 2.0356(17) .
Fe C10 2.0403(15) .
Fe C6 2.0512(15) .
Fe C9 2.0515(16) .
Fe C8 2.0548(17) .
Fe C5 2.0585(16) .
Fe C7 2.0608(16) .
Fe C3 2.0632(18) .
Fe C4 2.0776(16) .
Cl2 Pd 2.4316(4) 3_566
O C11 1.212(2) .
C1 C2 1.432(3) .
C1 C5 1.436(2) .
C1 C11 1.451(3) .
C2 C3 1.409(3) .
C2 H2 0.9500 .
C3 C4 1.420(3) .
C3 H3 0.9500 .
C4 C5 1.413(2) .
C4 H4 0.9500 .
C5 H5 0.9500 .
C6 C10 1.436(2) .
C6 C7 1.440(2) .
C7 C8 1.417(2) .
C7 H7 0.9500 .
C8 C9 1.414(3) .
C8 H8 0.9500 .
C9 C10 1.419(2) .
C9 H9 0.9500 .
C10 H10 0.9500 .
C11 H11 0.9500 .
C12 C17 1.386(2) .
C12 C13 1.393(2) .
C13 C14 1.386(2) .
C13 H13 0.9500 .
C14 C15 1.382(3) .
C14 H14 0.9500 .
C15 C16 1.379(3) .
C15 H15 0.9500 .
C16 C17 1.393(2) .
C16 H16 0.9500 .
C17 H17 0.9500 .
C18 C19 1.397(2) .
C18 C23 1.400(2) .
C19 C20 1.388(2) .
C19 H19 0.9500 .
C20 C21 1.387(3) .
C20 H20 0.9500 .
C21 C22 1.382(3) .
C21 H21 0.9500 .
C22 C23 1.388(2) .
C22 H22 0.9500 .
C23 H23 0.9500 .
C1S Cl2S 1.756(2) .
C1S Cl1S 1.757(2) .
C1S Cl3S 1.7599(19) .
C1S H1S 1.0000 .
